data_4316469
loop_
_publ_author_name
'Jean-Claude Berthet'
'Pierre Thu\'ery'
'Michel Ephritikhine'

_publ_section_title
;
 Formation of Uranium(IV) Oxide Clusters from Uranocene [U(\h8-C8H8)2] and
 Uranyl [UO2X2] Compounds
;
_journal_name_full 'Inorganic Chemistry'
_journal_page_first 8173
_journal_page_last 8177
_journal_paper_doi 10.1021/ic101310z
_journal_volume 49
_journal_year 2010
_chemical_formula_sum 'C55 H55 I8 N11 O8 U6'
_chemical_formula_weight 3441.48
_space_group_IT_number 2
_symmetry_cell_setting triclinic
_symmetry_space_group_name_Hall '-P 1'
_symmetry_space_group_name_H-M 'P -1'
_atom_sites_solution_hydrogens geom
_atom_sites_solution_primary direct
_atom_sites_solution_secondary difmap
_audit_creation_method SHELXL-97
_cell_angle_alpha 114.137(6)
_cell_angle_beta 96.997(6)
_cell_angle_gamma 114.215(5)
_cell_formula_units_Z 1
_cell_length_a 13.0379(12)
_cell_length_b 13.3827(13)
_cell_length_c 14.1952(12)
_cell_measurement_reflns_used 13143
_cell_measurement_temperature 100(2)
_cell_measurement_theta_max 25.67
_cell_measurement_theta_min 2.27
_cell_volume 1932.6(4)
_computing_cell_refinement 'DENZO-SMN (Otwinowski & Minor, 1997)'
_computing_data_collection 'Kappa-CCD software (Nonius B.V., 1998)'
_computing_data_reduction 'DENZO-SMN (Otwinowski & Minor, 1997)'
_computing_molecular_graphics 'SHELXTL (Sheldrick, 1999)'
_computing_publication_material 'SHELXTL (Sheldrick, 1999)'
_computing_structure_refinement 'SHELXL-97 (Sheldrick, 1997)'
_computing_structure_solution 'SHELXS-97 (Sheldrick, 1997)'
_diffrn_ambient_temperature 100(2)
_diffrn_measured_fraction_theta_full 0.912
_diffrn_measured_fraction_theta_max 0.912
_diffrn_measurement_device_type 'Nonius Kappa-CCD'
_diffrn_measurement_method '\f scans'
_diffrn_radiation_monochromator graphite
_diffrn_radiation_source 'fine-focus sealed tube'
_diffrn_radiation_type MoK\a
_diffrn_radiation_wavelength 0.71073
_diffrn_reflns_av_R_equivalents 0.0841
_diffrn_reflns_av_sigmaI/netI 0.1097
_diffrn_reflns_limit_h_max 15
_diffrn_reflns_limit_h_min -15
_diffrn_reflns_limit_k_max 15
_diffrn_reflns_limit_k_min -16
_diffrn_reflns_limit_l_max 17
_diffrn_reflns_limit_l_min -17
_diffrn_reflns_number 13143
_diffrn_reflns_theta_full 25.67
_diffrn_reflns_theta_max 25.67
_diffrn_reflns_theta_min 2.27
_diffrn_standards_decay_% none
_diffrn_standards_interval_time 0
_exptl_absorpt_coefficient_mu 15.770
_exptl_absorpt_correction_T_max 0.455
_exptl_absorpt_correction_T_min 0.139
_exptl_absorpt_correction_type multi-scan
_exptl_absorpt_process_details 'SCALEPACK (Otwinowski & Minor, 1997)'
_exptl_crystal_colour 'translucent light red'
_exptl_crystal_density_diffrn 2.957
_exptl_crystal_density_meas ?
_exptl_crystal_description platelet
_exptl_crystal_F_000 1502
_exptl_crystal_size_max 0.15
_exptl_crystal_size_mid 0.10
_exptl_crystal_size_min 0.05
_refine_diff_density_max 1.657
_refine_diff_density_min -1.919
_refine_diff_density_rms 0.293
_refine_ls_extinction_method none
_refine_ls_goodness_of_fit_ref 1.026
_refine_ls_hydrogen_treatment constr
_refine_ls_matrix_type full
_refine_ls_number_parameters 453
_refine_ls_number_reflns 6685
_refine_ls_number_restraints 288
_refine_ls_restrained_S_all 1.007
_refine_ls_R_factor_all 0.1035
_refine_ls_R_factor_gt 0.0619
_refine_ls_shift/su_max 0.002
_refine_ls_shift/su_mean 0.000
_refine_ls_structure_factor_coef Fsqd
_refine_ls_weighting_details 'calc w=1/[\s^2^(Fo^2^)+(0.0410P)^2^+30.1407P] where P=(Fo^2^+2Fc^2^)/3'
_refine_ls_weighting_scheme calc
_refine_ls_wR_factor_gt 0.1247
_refine_ls_wR_factor_ref 0.1412
_reflns_number_gt 4607
_reflns_number_total 6685
_reflns_threshold_expression >2sigma(I)
_cod_data_source_file ic101310z_si_001_2.cif
_cod_data_source_block 3.py
_cod_depositor_comments
;
The following automatic conversions were performed:

'_exptl_crystal_density_meas' value 'not measured' was changed to '?'
- the value is perceived as not measured.

Automatic conversion script
Id: cif_fix_values 3008 2015-01-20 13:52:24Z robertas 
;
_cod_database_code 4316469

loop_
_symmetry_equiv_pos_as_xyz
'x, y, z'
'-x, -y, -z'

loop_
_atom_site_label
_atom_site_type_symbol
_atom_site_fract_x
_atom_site_fract_y
_atom_site_fract_z
_atom_site_U_iso_or_equiv
_atom_site_adp_type
_atom_site_occupancy
_atom_site_symmetry_multiplicity
_atom_site_calc_flag
_atom_site_refinement_flags
_atom_site_disorder_assembly
_atom_site_disorder_group
U1 U 0.06543(6) 0.44143(7) 0.64174(6) 0.03256(19) Uani 1 1 d . . .
U2 U 0.21975(6) 0.63398(6) 0.52496(6) 0.03150(19) Uani 1 1 d . . .
U3 U 0.01486(6) 0.69711(7) 0.65609(6) 0.03328(19) Uani 1 1 d . . .
I1 I -0.10897(14) 0.30630(14) 0.74106(14) 0.0571(4) Uani 1 1 d . . .
I2 I 0.18225(17) 0.28369(19) 0.64753(17) 0.0737(5) Uani 1 1 d . . .
I3 I 0.39086(11) 0.58469(12) 0.40043(11) 0.0407(3) Uani 1 1 d . . .
I4 I 0.23974(13) 0.97165(13) 0.82376(11) 0.0533(4) Uani 1 1 d . B .
O1 O 0.1556(11) 0.6438(12) 0.6635(10) 0.040(3) Uani 1 1 d . B .
O2 O 0.1430(10) 0.4428(12) 0.5082(10) 0.035(3) Uani 1 1 d . . .
O3 O -0.0676(10) 0.5054(11) 0.6401(9) 0.029(3) Uani 1 1 d . . .
O4 O 0.0829(11) 0.7009(13) 0.5215(10) 0.039(3) Uani 1 1 d . . .
N1 N 0.2062(14) 0.5926(15) 0.8532(11) 0.057(4) Uani 1 1 d GDU . .
C1A C 0.1927(19) 0.5457(18) 0.9248(17) 0.058(4) Uani 0.49(2) 1 d PGU A 1
H1A H 0.1272 0.4667 0.9021 0.070 Uiso 0.49(2) 1 calc PR A 1
C2A C 0.277(3) 0.617(3) 1.0303(16) 0.058(5) Uani 0.49(2) 1 d PGU A 1
H2A H 0.2681 0.5855 1.0781 0.070 Uiso 0.49(2) 1 calc PR A 1
C3A C 0.375(2) 0.735(3) 1.0642(14) 0.058(5) Uani 0.49(2) 1 d PGU A 1
H3A H 0.4314 0.7826 1.1347 0.070 Uiso 0.49(2) 1 calc PR A 1
C4A C 0.3884(18) 0.7819(19) 0.993(2) 0.059(5) Uani 0.49(2) 1 d PGU A 1
H4A H 0.4539 0.8610 1.0153 0.070 Uiso 0.49(2) 1 calc PR A 1
C5A C 0.3040(19) 0.7108(18) 0.8871(17) 0.058(4) Uani 0.49(2) 1 d PGU A 1
H5A H 0.3131 0.7422 0.8393 0.070 Uiso 0.49(2) 1 calc PR A 1
C1B C 0.288(3) 0.566(3) 0.898(2) 0.059(4) Uani 0.51(2) 1 d PDU A 2
H1B H 0.2907 0.4942 0.8555 0.071 Uiso 0.51(2) 1 calc PR A 2
C2B C 0.364(7) 0.651(6) 1.009(3) 0.08(3) Uani 0.51(2) 1 d PDU A 2
H2B H 0.4180 0.6340 1.0401 0.094 Uiso 0.51(2) 1 calc PR A 2
C3B C 0.359(5) 0.760(5) 1.074(2) 0.060(19) Uani 0.51(2) 1 d PDU A 2
H3B H 0.4126 0.8179 1.1457 0.072 Uiso 0.51(2) 1 calc PR A 2
C4B C 0.274(5) 0.783(4) 1.029(2) 0.10(2) Uani 0.51(2) 1 d PDU A 2
H4B H 0.2662 0.8511 1.0737 0.126 Uiso 0.51(2) 1 calc PR A 2
C5B C 0.202(4) 0.702(3) 0.917(2) 0.075(15) Uani 0.51(2) 1 d PDU A 2
H5B H 0.1511 0.7212 0.8852 0.090 Uiso 0.51(2) 1 calc PR A 2
N2 N 0.4040(11) 0.7111(13) 0.6870(9) 0.049(5) Uani 1 1 d G . .
C6 C 0.4464(12) 0.6306(11) 0.6846(10) 0.048(5) Uani 1 1 d G B .
H6 H 0.4109 0.5493 0.6237 0.057 Uiso 1 1 calc R . .
C7 C 0.5421(13) 0.6715(14) 0.7733(12) 0.053(6) Uani 1 1 d GU B .
H7 H 0.5705 0.6177 0.7717 0.064 Uiso 1 1 calc R . .
C8 C 0.5952(13) 0.7929(16) 0.8644(11) 0.098(10) Uani 1 1 d GU B .
H8 H 0.6592 0.8203 0.9237 0.118 Uiso 1 1 calc R . .
C9 C 0.5527(15) 0.8734(12) 0.8668(12) 0.098(10) Uani 1 1 d GU B .
H9 H 0.5883 0.9547 0.9277 0.118 Uiso 1 1 calc R . .
C10 C 0.4571(14) 0.8325(12) 0.7781(12) 0.066(7) Uani 1 1 d GU B .
H10 H 0.4287 0.8864 0.7797 0.079 Uiso 1 1 calc R . .
N3 N 0.3492(13) 0.8667(14) 0.5668(13) 0.039(4) Uani 1 1 d . . .
C11 C 0.4699(18) 0.9261(18) 0.6008(18) 0.045(5) Uani 1 1 d . B .
H11 H 0.5050 0.8775 0.5985 0.054 Uiso 1 1 calc R . .
C12 C 0.547(2) 1.055(2) 0.6393(19) 0.061(7) Uani 1 1 d . . .
H12 H 0.6295 1.0912 0.6636 0.073 Uiso 1 1 calc R B .
C13 C 0.494(2) 1.1268(19) 0.6400(16) 0.052(6) Uani 1 1 d . B .
H13 H 0.5423 1.2122 0.6627 0.062 Uiso 1 1 calc R . .
C14 C 0.368(2) 1.0700(19) 0.6060(18) 0.049(6) Uani 1 1 d . . .
H14 H 0.3306 1.1169 0.6089 0.058 Uiso 1 1 calc R B .
C15 C 0.3036(18) 0.9438(18) 0.5693(18) 0.047(5) Uani 1 1 d . B .
H15 H 0.2205 0.9054 0.5431 0.056 Uiso 1 1 calc R . .
N4 N -0.0876(14) 0.8264(16) 0.6595(14) 0.045(4) Uani 1 1 d . B .
C16 C -0.0331(19) 0.941(2) 0.6631(17) 0.048(5) Uani 1 1 d U . .
H16 H 0.0471 0.9770 0.6691 0.058 Uiso 1 1 calc R B .
C17 C -0.090(2) 1.000(2) 0.658(2) 0.061(6) Uani 1 1 d U B .
H17 H -0.0487 1.0807 0.6672 0.073 Uiso 1 1 calc R . .
C18 C -0.212(3) 0.944(3) 0.640(2) 0.076(7) Uani 1 1 d U . .
H18 H -0.2539 0.9847 0.6353 0.091 Uiso 1 1 calc R B .
C19 C -0.266(3) 0.829(3) 0.629(2) 0.072(7) Uani 1 1 d U B .
H19 H -0.3480 0.7901 0.6159 0.086 Uiso 1 1 calc R . .
C20 C -0.210(2) 0.765(2) 0.6366(19) 0.058(6) Uani 1 1 d U . .
H20 H -0.2517 0.6842 0.6266 0.069 Uiso 1 1 calc R B .
N5A N 0.0032(14) 0.7435(15) 0.8541(11) 0.037(9) Uani 0.409(19) 1 d PGU B 3
C21A C -0.1143(12) 0.6819(13) 0.8499(11) 0.047(13) Uani 0.409(19) 1 d PGU B 3
H21A H -0.1772 0.6319 0.7829 0.056 Uiso 0.409(19) 1 calc PR B 3
C22A C -0.1378(11) 0.6951(16) 0.9459(14) 0.057(15) Uani 0.409(19) 1 d PGU B 3
H22A H -0.2164 0.6539 0.9431 0.069 Uiso 0.409(19) 1 calc PR B 3
C23A C -0.0438(15) 0.7698(19) 1.0461(12) 0.042(12) Uani 0.409(19) 1 d PGU B 3
H23A H -0.0595 0.7787 1.1104 0.051 Uiso 0.409(19) 1 calc PR B 3
C24A C 0.0738(13) 0.8314(14) 1.0503(10) 0.074(18) Uani 0.409(19) 1 d PGU B 3
H24A H 0.1367 0.8814 1.1173 0.088 Uiso 0.409(19) 1 calc PR B 3
C25A C 0.0973(11) 0.8182(11) 0.9543(13) 0.058(15) Uani 0.409(19) 1 d PGU B 3
H25A H 0.1759 0.8594 0.9571 0.070 Uiso 0.409(19) 1 calc PR B 3
N5B N -0.0575(14) 0.7306(16) 0.8280(10) 0.050(8) Uani 0.591(19) 1 d PGU B 4
C21B C -0.0880(12) 0.6373(12) 0.8567(11) 0.063(11) Uani 0.591(19) 1 d PGU B 4
H21B H -0.0934 0.5607 0.8105 0.076 Uiso 0.591(19) 1 calc PR B 4
C22B C -0.1102(11) 0.6585(16) 0.9544(15) 0.090(16) Uani 0.591(19) 1 d PGU B 4
H22B H -0.1307 0.5960 0.9736 0.108 Uiso 0.591(19) 1 calc PR B 4
C23B C -0.1020(15) 0.7730(19) 1.0235(13) 0.063(11) Uani 0.591(19) 1 d PGU B 4
H23B H -0.1168 0.7871 1.0888 0.075 Uiso 0.591(19) 1 calc PR B 4
C24B C -0.0715(13) 0.8663(15) 0.9948(12) 0.077(13) Uani 0.591(19) 1 d PGU B 4
H24B H -0.0660 0.9429 1.0410 0.092 Uiso 0.591(19) 1 calc PR B 4
C25B C -0.0493(13) 0.8452(14) 0.8971(13) 0.050(9) Uani 0.591(19) 1 d PGU B 4
H25B H -0.0288 0.9076 0.8779 0.060 Uiso 0.591(19) 1 calc PR B 4
N6 N 0.522(2) 0.586(3) 1.142(2) 0.076(12) Uani 0.50 1 d PGU . 5
C26 C 0.422(2) 0.469(2) 1.065(2) 0.055(11) Uani 0.50 1 d PGU . 5
C27 C 0.400(2) 0.424(2) 0.953(2) 0.13(2) Uani 0.50 1 d PGU . 5
C28 C 0.478(2) 0.497(3) 0.918(2) 0.10(2) Uani 0.50 1 d PGU . 5
C29 C 0.579(2) 0.613(3) 0.995(2) 0.12(2) Uani 0.50 1 d PGU . 5
C30 C 0.6009(18) 0.658(2) 1.107(2) 0.089(18) Uani 0.50 1 d PGU . 5

loop_
_atom_site_aniso_label
_atom_site_aniso_U_11
_atom_site_aniso_U_22
_atom_site_aniso_U_33
_atom_site_aniso_U_23
_atom_site_aniso_U_13
_atom_site_aniso_U_12
U1 0.0304(4) 0.0315(4) 0.0330(4) 0.0160(3) 0.0072(3) 0.0148(3)
U2 0.0283(3) 0.0286(4) 0.0324(4) 0.0131(3) 0.0077(3) 0.0134(3)
U3 0.0348(4) 0.0303(4) 0.0329(4) 0.0136(3) 0.0109(3) 0.0176(3)
I1 0.0614(9) 0.0475(8) 0.0794(11) 0.0414(8) 0.0398(9) 0.0282(8)
I2 0.0852(12) 0.1031(14) 0.1079(14) 0.0803(12) 0.0587(11) 0.0758(12)
I3 0.0420(7) 0.0354(7) 0.0458(7) 0.0185(6) 0.0210(6) 0.0212(6)
I4 0.0540(8) 0.0376(7) 0.0389(8) 0.0011(6) -0.0034(7) 0.0227(7)
O1 0.047(8) 0.035(7) 0.037(7) 0.012(6) 0.013(6) 0.027(7)
O2 0.027(6) 0.040(7) 0.032(7) 0.014(6) 0.009(6) 0.018(6)
O3 0.027(6) 0.030(6) 0.036(7) 0.019(6) 0.012(5) 0.017(6)
O4 0.039(7) 0.054(8) 0.032(7) 0.020(7) 0.013(6) 0.030(7)
N1 0.059(5) 0.057(5) 0.056(5) 0.031(4) 0.020(3) 0.027(4)
C1A 0.059(5) 0.058(5) 0.058(5) 0.030(3) 0.020(3) 0.029(3)
C2A 0.058(5) 0.058(5) 0.058(5) 0.031(3) 0.019(3) 0.029(3)
C3A 0.058(5) 0.058(5) 0.058(5) 0.030(3) 0.020(3) 0.029(3)
C4A 0.059(5) 0.058(5) 0.058(5) 0.030(3) 0.020(3) 0.029(3)
C5A 0.058(5) 0.058(5) 0.057(5) 0.030(3) 0.020(3) 0.029(3)
C1B 0.059(5) 0.059(5) 0.058(5) 0.030(3) 0.020(3) 0.029(3)
C2B 0.08(3) 0.08(3) 0.08(3) 0.039(15) 0.027(10) 0.040(15)
C3B 0.061(19) 0.060(19) 0.060(19) 0.030(10) 0.021(7) 0.031(10)
C4B 0.10(2) 0.10(2) 0.10(2) 0.053(11) 0.036(8) 0.053(11)
C5B 0.075(15) 0.076(15) 0.075(15) 0.038(8) 0.026(6) 0.039(8)
N2 0.050(10) 0.067(12) 0.046(10) 0.023(9) 0.022(9) 0.048(10)
C6 0.057(13) 0.056(14) 0.033(11) 0.027(10) 0.019(10) 0.026(12)
C7 0.055(6) 0.053(6) 0.053(6) 0.027(4) 0.015(3) 0.030(4)
C8 0.098(10) 0.098(10) 0.098(10) 0.049(6) 0.032(4) 0.052(6)
C9 0.098(10) 0.098(10) 0.099(10) 0.048(6) 0.031(4) 0.052(6)
C10 0.067(7) 0.067(7) 0.065(7) 0.032(4) 0.022(4) 0.035(4)
N3 0.037(9) 0.024(8) 0.036(9) 0.000(7) 0.010(8) 0.015(7)
C11 0.047(12) 0.025(10) 0.056(14) 0.017(10) 0.014(11) 0.017(9)
C12 0.052(14) 0.053(14) 0.062(16) 0.020(13) 0.026(13) 0.022(12)
C13 0.059(14) 0.028(10) 0.037(12) 0.002(9) 0.022(11) 0.009(10)
C14 0.062(14) 0.036(11) 0.069(15) 0.034(11) 0.045(13) 0.029(11)
C15 0.040(11) 0.032(11) 0.057(14) 0.023(10) 0.017(11) 0.007(9)
N4 0.031(8) 0.047(10) 0.051(11) 0.028(9) 0.012(8) 0.013(8)
C16 0.047(6) 0.047(6) 0.050(6) 0.025(4) 0.014(3) 0.024(4)
C17 0.061(7) 0.060(7) 0.063(7) 0.031(4) 0.019(4) 0.033(4)
C18 0.075(8) 0.075(8) 0.078(8) 0.038(5) 0.025(4) 0.040(5)
C19 0.071(8) 0.071(8) 0.074(8) 0.036(4) 0.023(4) 0.038(5)
C20 0.056(6) 0.058(6) 0.060(7) 0.029(4) 0.020(3) 0.031(4)
N5A 0.037(9) 0.037(10) 0.037(10) 0.018(5) 0.013(4) 0.019(5)
C21A 0.047(13) 0.047(13) 0.046(13) 0.024(7) 0.016(5) 0.024(7)
C22A 0.057(15) 0.057(15) 0.057(15) 0.029(8) 0.020(6) 0.029(8)
C23A 0.042(12) 0.043(12) 0.042(12) 0.021(6) 0.016(5) 0.021(7)
C24A 0.074(18) 0.074(18) 0.073(18) 0.038(10) 0.026(7) 0.037(10)
C25A 0.059(15) 0.058(15) 0.058(15) 0.030(8) 0.020(6) 0.029(8)
N5B 0.049(8) 0.050(8) 0.050(8) 0.026(5) 0.016(4) 0.025(5)
C21B 0.063(12) 0.063(12) 0.062(12) 0.032(6) 0.022(5) 0.032(6)
C22B 0.091(16) 0.090(16) 0.090(16) 0.046(8) 0.031(6) 0.046(8)
C23B 0.063(11) 0.063(11) 0.062(11) 0.031(6) 0.022(5) 0.032(6)
C24B 0.076(14) 0.077(14) 0.076(14) 0.038(7) 0.028(6) 0.039(7)
C25B 0.050(10) 0.051(10) 0.050(10) 0.025(5) 0.018(4) 0.026(6)
N6 0.076(13) 0.076(13) 0.076(13) 0.039(7) 0.027(5) 0.038(7)
C26 0.055(12) 0.056(12) 0.055(12) 0.028(6) 0.020(5) 0.028(6)
C27 0.12(2) 0.13(2) 0.12(2) 0.063(13) 0.044(9) 0.063(13)
C28 0.10(2) 0.10(2) 0.10(2) 0.053(11) 0.036(8) 0.053(11)
C29 0.12(2) 0.12(2) 0.12(2) 0.060(12) 0.041(9) 0.059(12)
C30 0.089(18) 0.089(18) 0.089(18) 0.045(9) 0.031(7) 0.045(9)

loop_
_atom_type_symbol
_atom_type_description
_atom_type_scat_dispersion_real
_atom_type_scat_dispersion_imag
_atom_type_scat_source
C C 0.0033 0.0016 'International Tables Vol C Tables 4.2.6.8 and 6.1.1.4'
H H 0.0000 0.0000 'International Tables Vol C Tables 4.2.6.8 and 6.1.1.4'
O O 0.0106 0.0060 'International Tables Vol C Tables 4.2.6.8 and 6.1.1.4'
I I -0.4742 1.8119 'International Tables Vol C Tables 4.2.6.8 and 6.1.1.4'
U U -9.6767 9.6646 'International Tables Vol C Tables 4.2.6.8 and 6.1.1.4'
N N 0.0061 0.0033 'International Tables Vol C Tables 4.2.6.8 and 6.1.1.4'

loop_
_geom_angle_atom_site_label_1
_geom_angle_atom_site_label_2
_geom_angle_atom_site_label_3
_geom_angle
_geom_angle_site_symmetry_1
_geom_angle_site_symmetry_3
_geom_angle_publ_flag
O3 U1 O4 73.7(4) . 2_566 ?
O3 U1 O2 110.6(4) . . ?
O4 U1 O2 71.7(4) 2_566 . ?
O3 U1 O1 70.1(4) . . ?
O4 U1 O1 111.0(5) 2_566 . ?
O2 U1 O1 69.4(4) . . ?
O3 U1 N1 100.8(4) . . ?
O4 U1 N1 167.8(5) 2_566 . ?
O2 U1 N1 120.4(5) . . ?
O1 U1 N1 76.3(5) . . ?
O3 U1 I2 161.2(3) . . ?
O4 U1 I2 99.0(3) 2_566 . ?
O2 U1 I2 82.4(3) . . ?
O1 U1 I2 128.4(3) . . ?
N1 U1 I2 82.7(3) . . ?
O3 U1 I1 76.4(3) . . ?
O4 U1 I1 86.4(4) 2_566 . ?
O2 U1 I1 153.2(3) . . ?
O1 U1 I1 135.0(3) . . ?
N1 U1 I1 81.7(4) . . ?
I2 U1 I1 86.05(5) . . ?
O1 U2 O2 72.2(4) . . ?
O1 U2 O3 111.8(5) . 2_566 ?
O2 U2 O3 72.9(4) . 2_566 ?
O1 U2 O4 71.4(5) . . ?
O2 U2 O4 113.2(5) . . ?
O3 U2 O4 71.7(4) 2_566 . ?
O1 U2 N2 74.0(4) . . ?
O2 U2 N2 87.9(4) . . ?
O3 U2 N2 156.1(4) 2_566 . ?
O4 U2 N2 130.5(4) . . ?
O1 U2 N3 107.6(5) . . ?
O2 U2 N3 168.8(4) . . ?
O3 U2 N3 116.6(5) 2_566 . ?
O4 U2 N3 76.6(5) . . ?
N2 U2 N3 81.4(5) . . ?
O1 U2 I3 148.4(3) . . ?
O2 U2 I3 91.0(3) . . ?
O3 U2 I3 87.2(3) 2_566 . ?
O4 U2 I3 140.1(3) . . ?
N2 U2 I3 78.8(3) . . ?
N3 U2 I3 83.8(3) . . ?
O4 U3 O1 72.7(5) . . ?
O4 U3 O3 112.8(5) . . ?
O1 U3 O3 71.8(5) . . ?
O4 U3 O2 71.4(5) . 2_566 ?
O1 U3 O2 112.1(4) . 2_566 ?
O3 U3 O2 72.2(4) . 2_566 ?
O4 U3 N4 97.6(5) . . ?
O1 U3 N4 161.0(5) . . ?
O3 U3 N4 127.2(5) . . ?
O2 U3 N4 78.8(5) 2_566 . ?
O4 U3 N5B 170.8(5) . . ?
O1 U3 N5B 112.3(4) . . ?
O3 U3 N5B 76.3(5) . . ?
O2 U3 N5B 112.1(5) 2_566 . ?
N4 U3 N5B 75.3(5) . . ?
O4 U3 N5A 162.5(5) . . ?
O1 U3 N5A 97.5(4) . . ?
O3 U3 N5A 76.2(4) . . ?
O2 U3 N5A 126.0(5) 2_566 . ?
N4 U3 N5A 87.3(5) . . ?
O4 U3 I4 89.3(4) . . ?
O1 U3 I4 81.3(3) . . ?
O3 U3 I4 137.0(3) . . ?
O2 U3 I4 150.6(3) 2_566 . ?
N4 U3 I4 82.2(4) . . ?
N5B U3 I4 84.1(4) . . ?
N5A U3 I4 74.7(4) . . ?
U2 O1 U3 109.3(6) . . ?
U2 O1 U1 108.1(5) . . ?
U3 O1 U1 107.3(5) . . ?
U2 O2 U1 110.1(5) . . ?
U2 O2 U3 107.2(5) . 2_566 ?
U1 O2 U3 106.5(5) . 2_566 ?
U1 O3 U3 110.8(5) . . ?
U1 O3 U2 108.1(4) . 2_566 ?
U3 O3 U2 107.7(5) . 2_566 ?
U3 O4 U1 110.2(6) . 2_566 ?
U3 O4 U2 106.4(5) . . ?
U1 O4 U2 106.5(5) 2_566 . ?
C1A N1 C5A 120.0 . . ?
C5B N1 C1B 120.7(7) . . ?
C1A N1 U1 119.8(11) . . ?
C5A N1 U1 119.5(10) . . ?
C5B N1 U1 118.6(12) . . ?
C1B N1 U1 120.7(12) . . ?
N1 C1A C2A 120.0 . . ?
C1A C2A C3A 120.0 . . ?
C4A C3A C2A 120.0 . . ?
C3A C4A C5A 120.0 . . ?
C4A C5A N1 120.0 . . ?
N1 C1B C2B 119.5(7) . . ?
C3B C2B C1B 119.9(8) . . ?
C4B C3B C2B 120.3(8) . . ?
C3B C4B C5B 119.6(8) . . ?
N1 C5B C4B 119.8(8) . . ?
C6 N2 C10 120.0 . . ?
C6 N2 U2 120.7(6) . . ?
C10 N2 U2 119.3(6) . . ?
C7 C6 N2 120.0 . . ?
C6 C7 C8 120.0 . . ?
C9 C8 C7 120.0 . . ?
C8 C9 C10 120.0 . . ?
C9 C10 N2 120.0 . . ?
C11 N3 C15 114.1(16) . . ?
C11 N3 U2 121.5(12) . . ?
C15 N3 U2 124.0(12) . . ?
N3 C11 C12 125.3(19) . . ?
C13 C12 C11 117(2) . . ?
C12 C13 C14 120(2) . . ?
C15 C14 C13 116.7(19) . . ?
C14 C15 N3 126(2) . . ?
C16 N4 C20 118.5(18) . . ?
C16 N4 U3 124.0(13) . . ?
C20 N4 U3 116.5(14) . . ?
C17 C16 N4 122(2) . . ?
C16 C17 C18 120(3) . . ?
C19 C18 C17 117(3) . . ?
C18 C19 C20 125(3) . . ?
C19 C20 N4 117(2) . . ?
C21A N5A C25A 120.0 . . ?
C21A N5A U3 111.9(7) . . ?
C25A N5A U3 128.1(7) . . ?
C22A C21A N5A 120.0 . . ?
C23A C22A C21A 120.0 . . ?
C22A C23A C24A 120.0 . . ?
C25A C24A C23A 120.0 . . ?
C24A C25A N5A 120.0 . . ?
C25B N5B C21B 120.0 . . ?
C25B N5B U3 121.4(7) . . ?
C21B N5B U3 118.0(7) . . ?
C22B C21B N5B 120.0 . . ?
C23B C22B C21B 120.0 . . ?
C22B C23B C24B 120.0 . . ?
C23B C24B C25B 120.0 . . ?
N5B C25B C24B 120.0 . . ?
C30 N6 C26 120.0 . . ?
C27 C26 N6 120.0 . . ?
C26 C27 C28 120.0 . . ?
C29 C28 C27 120.0 . . ?
C28 C29 C30 120.0 . . ?
N6 C30 C29 120.0 . . ?

loop_
_geom_bond_atom_site_label_1
_geom_bond_atom_site_label_2
_geom_bond_distance
_geom_bond_site_symmetry_2
_geom_bond_publ_flag
U1 O3 2.228(10) . ?
U1 O4 2.239(12) 2_566 ?
U1 O2 2.257(13) . ?
U1 O1 2.329(14) . ?
U1 N1 2.668(13) . ?
U1 I2 3.0873(16) . ?
U1 I1 3.1498(18) . ?
U2 O1 2.205(13) . ?
U2 O2 2.225(13) . ?
U2 O3 2.272(11) 2_566 ?
U2 O4 2.305(11) . ?
U2 N2 2.609(10) . ?
U2 N3 2.614(16) . ?
U2 I3 3.1228(14) . ?
U3 O4 2.212(13) . ?
U3 O1 2.231(11) . ?
U3 O3 2.235(12) . ?
U3 O2 2.298(12) 2_566 ?
U3 N4 2.573(16) . ?
U3 N5B 2.657(14) . ?
U3 N5A 2.657(12) . ?
U3 I4 3.1736(16) . ?
O2 U3 2.298(11) 2_566 ?
O3 U2 2.272(11) 2_566 ?
O4 U1 2.239(12) 2_566 ?
N1 C1A 1.3900 . ?
N1 C5A 1.3900 . ?
N1 C5B 1.401(9) . ?
N1 C1B 1.408(8) . ?
C1A C2A 1.3900 . ?
C2A C3A 1.3900 . ?
C3A C4A 1.3900 . ?
C4A C5A 1.3900 . ?
C1B C2B 1.412(9) . ?
C2B C3B 1.408(9) . ?
C3B C4B 1.407(9) . ?
C4B C5B 1.412(9) . ?
N2 C6 1.3900 . ?
N2 C10 1.3900 . ?
C6 C7 1.3900 . ?
C7 C8 1.3900 . ?
C8 C9 1.3900 . ?
C9 C10 1.3900 . ?
N3 C11 1.35(2) . ?
N3 C15 1.38(2) . ?
C11 C12 1.40(3) . ?
C12 C13 1.38(3) . ?
C13 C14 1.42(3) . ?
C14 C15 1.36(3) . ?
N4 C16 1.37(3) . ?
N4 C20 1.38(3) . ?
C16 C17 1.31(3) . ?
C17 C18 1.38(3) . ?
C18 C19 1.33(4) . ?
C19 C20 1.36(3) . ?
N5A C21A 1.3900 . ?
N5A C25A 1.3900 . ?
C21A C22A 1.3900 . ?
C22A C23A 1.3900 . ?
C23A C24A 1.3900 . ?
C24A C25A 1.3900 . ?
N5B C25B 1.3898 . ?
N5B C21B 1.3900 . ?
C21B C22B 1.3899 . ?
C22B C23B 1.3898 . ?
C23B C24B 1.3898 . ?
C24B C25B 1.3901 . ?
N6 C30 1.3899 . ?
N6 C26 1.3901 . ?
C26 C27 1.3898 . ?
C27 C28 1.3900 . ?
C28 C29 1.3900 . ?
C29 C30 1.3901 . ?
